data_4024877
loop_
_publ_author_name
'Qi-Fang Wang'
'Hong Hou'
'Li Hui'
'Chao-Guo Yan'

_publ_contact_author_address
;
      College of Chemistry & Chemical Engineering
      Yangzhou University
      Yangzhou 225002, 
      P.R. China
;
_publ_contact_author_email cgyan@yzu.edu.cn
_publ_contact_author_fax +86-514-7975590-8401
_publ_contact_author_name 'Chao Guo Yan'
_publ_contact_author_phone +86-514-7975531
_publ_section_title
;
Diastereoselective Synthesis oftrans-2,3-Dihydrofurans with Pyridinium
Ylide Assisted Tandem Reaction
;
_journal_name_full 'Journal of Organic Chemistry'
_journal_page_first 7403
_journal_page_last 7406
_journal_paper_doi 10.1021/jo901379h
_journal_volume 74
_journal_year 2009
_chemical_absolute_configuration rm
_chemical_formula_moiety 'C21 H18 O3 '
_chemical_formula_sum 'C21 H18 O3'
_chemical_formula_weight 318.35
_chemical_name_systematic
; 
 ? 
;
_space_group_IT_number 19
_symmetry_cell_setting orthorhombic
_symmetry_space_group_name_Hall 'P 2ac 2ab'
_symmetry_space_group_name_H-M 'P 21 21 21'
_atom_sites_solution_hydrogens geom
_atom_sites_solution_primary direct
_atom_sites_solution_secondary difmap
_audit_creation_method SHELXL-97
_cell_angle_alpha 90.00
_cell_angle_beta 90.00
_cell_angle_gamma 90.00
_cell_formula_units_Z 4
_cell_length_a 8.6980(11)
_cell_length_b 9.5228(12)
_cell_length_c 20.257(3)
_cell_measurement_reflns_used 6226
_cell_measurement_temperature 296(2)
_cell_measurement_theta_max 26.11
_cell_measurement_theta_min 2.36
_cell_volume 1677.9(4)
_computing_cell_refinement 'Bruker SMART'
_computing_data_collection 'Bruker SMART'
_computing_data_reduction 'Bruker SAINT'
_computing_molecular_graphics 'Bruker SHELXTL'
_computing_publication_material 'Bruker SHELXTL'
_computing_structure_refinement 'SHELXL-97 (Sheldrick, 1997)'
_computing_structure_solution 'SHELXS-97 (Sheldrick, 1990)'
_diffrn_ambient_temperature 296(2)
_diffrn_measured_fraction_theta_full 0.991
_diffrn_measured_fraction_theta_max 0.991
_diffrn_measurement_device_type 'CCD area detector'
_diffrn_measurement_method 'phi and omega scans'
_diffrn_radiation_monochromator graphite
_diffrn_radiation_source 'fine-focus sealed tube'
_diffrn_radiation_type MoK\a
_diffrn_radiation_wavelength 0.71073
_diffrn_reflns_av_R_equivalents 0.0357
_diffrn_reflns_av_sigmaI/netI 0.0298
_diffrn_reflns_limit_h_max 11
_diffrn_reflns_limit_h_min -11
_diffrn_reflns_limit_k_max 12
_diffrn_reflns_limit_k_min -11
_diffrn_reflns_limit_l_max 26
_diffrn_reflns_limit_l_min -26
_diffrn_reflns_number 14398
_diffrn_reflns_theta_full 27.47
_diffrn_reflns_theta_max 27.47
_diffrn_reflns_theta_min 2.01
_exptl_absorpt_coefficient_mu 0.083
_exptl_absorpt_correction_T_max 0.983
_exptl_absorpt_correction_T_min 0.976
_exptl_absorpt_correction_type multi-scan
_exptl_absorpt_process_details sadabs
_exptl_crystal_colour colorless
_exptl_crystal_density_diffrn 1.260
_exptl_crystal_density_meas 0
_exptl_crystal_density_method 'not measured'
_exptl_crystal_description block
_exptl_crystal_F_000 672.0
_exptl_crystal_size_max 0.19
_exptl_crystal_size_mid 0.16
_exptl_crystal_size_min 0.13
_refine_diff_density_max 0.465
_refine_diff_density_min -0.340
_refine_diff_density_rms 0.043
_refine_ls_abs_structure_details 'Flack H D (1983), Acta Cryst. A39, 876-881'
_refine_ls_abs_structure_Flack 0(2)
_refine_ls_extinction_coef 0.028(4)
_refine_ls_extinction_expression Fc^*^=kFc[1+0.001xFc^2^\l^3^/sin(2\q)]^-1/4^
_refine_ls_extinction_method SHELXL
_refine_ls_goodness_of_fit_ref 1.083
_refine_ls_hydrogen_treatment constr
_refine_ls_matrix_type full
_refine_ls_number_parameters 218
_refine_ls_number_reflns 3793
_refine_ls_number_restraints 49
_refine_ls_restrained_S_all 1.181
_refine_ls_R_factor_all 0.0636
_refine_ls_R_factor_gt 0.0553
_refine_ls_shift/su_max 0.000
_refine_ls_shift/su_mean 0.000
_refine_ls_structure_factor_coef Fsqd
_refine_ls_weighting_details 'calc w=1/[\s^2^(Fo^2^)+(0.0712P)^2^+0.5905P] where P=(Fo^2^+2Fc^2^)/3'
_refine_ls_weighting_scheme calc
_refine_ls_wR_factor_gt 0.1519
_refine_ls_wR_factor_ref 0.1599
_reflns_number_gt 3283
_reflns_number_total 3793
_reflns_threshold_expression >2sigma(I)
_cod_data_source_file jo901379h_si_001_3.cif
_cod_data_source_block cj090519_0m__2a
_cod_original_sg_symbol_Hall 'P 2ac 2ab  '
_cod_original_sg_symbol_H-M 'P 21 21 21 '
_cod_database_code 4024877

loop_
_symmetry_equiv_pos_as_xyz
'x, y, z'
'-x+1/2, -y, z+1/2'
'-x, y+1/2, -z+1/2'
'x+1/2, -y+1/2, -z'

loop_
_atom_site_label
_atom_site_type_symbol
_atom_site_fract_x
_atom_site_fract_y
_atom_site_fract_z
_atom_site_U_iso_or_equiv
_atom_site_adp_type
_atom_site_occupancy
_atom_site_symmetry_multiplicity
_atom_site_calc_flag
_atom_site_refinement_flags
_atom_site_disorder_assembly
_atom_site_disorder_group
C1 C -0.0044(4) 0.3384(3) 1.15281(14) 0.0591(5) Uani 1 1 d U . .
H1 H -0.0647 0.2578 1.1515 0.071 Uiso 1 1 calc R . .
C2 C 0.0044(4) 0.4153(4) 1.21017(15) 0.0665(5) Uani 1 1 d U . .
H2 H -0.0498 0.3869 1.2474 0.080 Uiso 1 1 calc R . .
C3 C 0.0937(4) 0.5341(4) 1.21213(16) 0.0692(5) Uani 1 1 d U . .
H3 H 0.0998 0.5856 1.2511 0.083 Uiso 1 1 calc R . .
C4 C 0.1753(4) 0.5790(4) 1.15694(16) 0.0697(6) Uani 1 1 d U . .
H4 H 0.2351 0.6599 1.1587 0.084 Uiso 1 1 calc R . .
C5 C 0.1659(3) 0.5006(3) 1.09888(14) 0.0540(5) Uani 1 1 d U . .
H5 H 0.2198 0.5291 1.0616 0.065 Uiso 1 1 calc R . .
C6 C 0.0759(3) 0.3800(3) 1.09673(13) 0.0523(5) Uani 1 1 d U . .
C7 C 0.0597(3) 0.2926(2) 1.03605(13) 0.0442(5) Uani 1 1 d . . .
C8 C 0.1223(3) 0.3540(2) 0.97213(12) 0.0430(5) Uani 1 1 d . . .
H8 H 0.2247 0.3932 0.9802 0.052 Uiso 1 1 calc R . .
C9 C 0.0149(3) 0.4714(2) 0.94349(11) 0.0398(5) Uani 1 1 d . . .
H9 H -0.0740 0.4846 0.9725 0.048 Uiso 1 1 calc R . .
C10 C 0.0957(3) 0.6108(3) 0.93275(11) 0.0454(6) Uani 1 1 d . . .
C11 C 0.0278(4) 0.7344(3) 0.95289(15) 0.0594(7) Uani 1 1 d . . .
H11 H -0.0670 0.7323 0.9741 0.071 Uiso 1 1 calc R . .
C12 C 0.1010(5) 0.8632(3) 0.94156(18) 0.0769(11) Uani 1 1 d . . .
H12 H 0.0549 0.9461 0.9555 0.092 Uiso 1 1 calc R . .
C13 C 0.2389(5) 0.8676(4) 0.91031(18) 0.0828(12) Uani 1 1 d . . .
H13 H 0.2869 0.9534 0.9028 0.099 Uiso 1 1 calc R . .
C14 C 0.3083(5) 0.7442(4) 0.88954(17) 0.0810(11) Uani 1 1 d . . .
H14 H 0.4027 0.7472 0.8680 0.097 Uiso 1 1 calc R . .
C15 C 0.2368(4) 0.6164(3) 0.90096(14) 0.0601(7) Uani 1 1 d . . .
H15 H 0.2838 0.5337 0.8872 0.072 Uiso 1 1 calc R . .
C16 C -0.0350(3) 0.4001(2) 0.88034(12) 0.0430(5) Uani 1 1 d . . .
C17 C -0.1465(3) 0.4516(3) 0.83218(14) 0.0499(6) Uani 1 1 d . . .
C18 C -0.1729(4) 0.3554(4) 0.77364(16) 0.0678(6) Uani 1 1 d U . .
H18A H -0.2615 0.2967 0.7828 0.081 Uiso 1 1 calc R . .
H18B H -0.1975 0.4126 0.7354 0.081 Uiso 1 1 calc R . .
C19 C -0.0416(4) 0.2637(4) 0.75679(16) 0.0698(6) Uani 1 1 d U . .
H19A H 0.0386 0.3210 0.7372 0.084 Uiso 1 1 calc R . .
H19B H -0.0749 0.1968 0.7236 0.084 Uiso 1 1 calc R . .
C20 C 0.0273(4) 0.1825(3) 0.81477(15) 0.0662(6) Uani 1 1 d U . .
H20A H -0.0373 0.1026 0.8255 0.079 Uiso 1 1 calc R . .
H20B H 0.1287 0.1479 0.8032 0.079 Uiso 1 1 calc R . .
C21 C 0.0379(3) 0.2786(3) 0.87245(13) 0.0477(6) Uani 1 1 d . . .
O1 O -0.0048(3) 0.1798(2) 1.03621(12) 0.0674(6) Uani 1 1 d . . .
O2 O 0.1332(2) 0.2430(2) 0.92270(9) 0.0570(5) Uani 1 1 d . . .
O3 O -0.2171(3) 0.5618(2) 0.83851(12) 0.0719(7) Uani 1 1 d . . .

loop_
_atom_site_aniso_label
_atom_site_aniso_U_11
_atom_site_aniso_U_22
_atom_site_aniso_U_33
_atom_site_aniso_U_23
_atom_site_aniso_U_13
_atom_site_aniso_U_12
C1 0.0635(10) 0.0644(10) 0.0493(8) 0.0048(8) -0.0028(8) 0.0133(9)
C2 0.0734(11) 0.0736(10) 0.0524(9) 0.0001(8) -0.0040(9) 0.0185(9)
C3 0.0776(12) 0.0748(11) 0.0553(10) -0.0083(9) -0.0108(9) 0.0192(10)
C4 0.0770(13) 0.0742(13) 0.0580(11) -0.0089(11) -0.0131(10) 0.0146(11)
C5 0.0570(11) 0.0568(11) 0.0481(10) -0.0007(10) -0.0079(9) 0.0054(9)
C6 0.0553(10) 0.0554(10) 0.0460(8) 0.0028(8) -0.0066(7) 0.0093(8)
C7 0.0435(12) 0.0388(12) 0.0503(13) 0.0053(10) -0.0061(10) 0.0010(10)
C8 0.0472(12) 0.0376(12) 0.0441(12) -0.0047(10) -0.0015(10) 0.0001(10)
C9 0.0435(12) 0.0373(11) 0.0386(11) 0.0002(9) 0.0027(9) 0.0019(10)
C10 0.0598(14) 0.0428(12) 0.0335(11) 0.0013(9) -0.0063(10) -0.0091(11)
C11 0.078(2) 0.0401(13) 0.0599(16) 0.0006(12) -0.0034(15) -0.0034(13)
C12 0.119(3) 0.0370(15) 0.075(2) 0.0054(14) -0.022(2) -0.0107(17)
C13 0.115(3) 0.059(2) 0.074(2) 0.0219(17) -0.031(2) -0.045(2)
C14 0.082(2) 0.094(3) 0.067(2) 0.022(2) -0.0049(17) -0.037(2)
C15 0.0664(18) 0.0613(17) 0.0526(15) 0.0012(13) 0.0044(13) -0.0147(15)
C16 0.0485(13) 0.0383(11) 0.0423(12) -0.0018(9) -0.0003(10) -0.0062(10)
C17 0.0526(14) 0.0455(14) 0.0518(14) 0.0041(11) -0.0053(12) -0.0093(12)
C18 0.0779(14) 0.0715(14) 0.0542(12) -0.0097(11) -0.0079(11) -0.0052(12)
C19 0.0798(13) 0.0735(13) 0.0561(11) -0.0135(9) -0.0045(10) -0.0040(11)
C20 0.0768(14) 0.0666(13) 0.0551(11) -0.0153(10) -0.0019(11) -0.0032(12)
C21 0.0518(14) 0.0481(14) 0.0433(12) -0.0036(11) 0.0009(11) -0.0037(11)
O1 0.0785(14) 0.0494(11) 0.0743(13) 0.0019(10) 0.0027(12) -0.0179(11)
O2 0.0701(12) 0.0485(10) 0.0525(10) -0.0099(8) -0.0051(9) 0.0171(9)
O3 0.0817(15) 0.0595(13) 0.0745(14) -0.0029(11) -0.0242(13) 0.0146(12)

loop_
_atom_type_symbol
_atom_type_description
_atom_type_scat_dispersion_real
_atom_type_scat_dispersion_imag
_atom_type_scat_source
C C 0.0033 0.0016 'International Tables Vol C Tables 4.2.6.8 and 6.1.1.4'
H H 0.0000 0.0000 'International Tables Vol C Tables 4.2.6.8 and 6.1.1.4'
O O 0.0106 0.0060 'International Tables Vol C Tables 4.2.6.8 and 6.1.1.4'

loop_
_geom_angle_atom_site_label_1
_geom_angle_atom_site_label_2
_geom_angle_atom_site_label_3
_geom_angle
_geom_angle_site_symmetry_1
_geom_angle_site_symmetry_3
_geom_angle_publ_flag
C2 C1 C6 120.7(3) . . ?
C2 C1 H1 119.7 . . ?
C6 C1 H1 119.7 . . ?
C3 C2 C1 119.6(3) . . ?
C3 C2 H2 120.2 . . ?
C1 C2 H2 120.2 . . ?
C2 C3 C4 121.2(3) . . ?
C2 C3 H3 119.4 . . ?
C4 C3 H3 119.4 . . ?
C3 C4 C5 118.9(3) . . ?
C3 C4 H4 120.6 . . ?
C5 C4 H4 120.6 . . ?
C6 C5 C4 120.1(3) . . ?
C6 C5 H5 120.0 . . ?
C4 C5 H5 120.0 . . ?
C5 C6 C1 119.5(3) . . ?
C5 C6 C7 122.7(2) . . ?
C1 C6 C7 117.9(3) . . ?
O1 C7 C6 122.4(3) . . ?
O1 C7 C8 120.6(2) . . ?
C6 C7 C8 117.0(2) . . ?
O2 C8 C7 109.2(2) . . ?
O2 C8 C9 107.56(19) . . ?
C7 C8 C9 112.1(2) . . ?
O2 C8 H8 109.3 . . ?
C7 C8 H8 109.3 . . ?
C9 C8 H8 109.3 . . ?
C16 C9 C10 113.88(19) . . ?
C16 C9 C8 99.40(18) . . ?
C10 C9 C8 113.6(2) . . ?
C16 C9 H9 109.8 . . ?
C10 C9 H9 109.8 . . ?
C8 C9 H9 109.8 . . ?
C11 C10 C15 119.0(3) . . ?
C11 C10 C9 120.4(2) . . ?
C15 C10 C9 120.6(2) . . ?
C10 C11 C12 120.3(3) . . ?
C10 C11 H11 119.9 . . ?
C12 C11 H11 119.9 . . ?
C13 C12 C11 120.4(4) . . ?
C13 C12 H12 119.8 . . ?
C11 C12 H12 119.8 . . ?
C12 C13 C14 120.0(3) . . ?
C12 C13 H13 120.0 . . ?
C14 C13 H13 120.0 . . ?
C13 C14 C15 119.9(4) . . ?
C13 C14 H14 120.1 . . ?
C15 C14 H14 120.1 . . ?
C14 C15 C10 120.5(3) . . ?
C14 C15 H15 119.7 . . ?
C10 C15 H15 119.7 . . ?
C21 C16 C17 122.0(2) . . ?
C21 C16 C9 110.8(2) . . ?
C17 C16 C9 127.2(2) . . ?
O3 C17 C16 123.5(3) . . ?
O3 C17 C18 121.6(3) . . ?
C16 C17 C18 114.8(3) . . ?
C19 C18 C17 114.9(3) . . ?
C19 C18 H18A 108.6 . . ?
C17 C18 H18A 108.6 . . ?
C19 C18 H18B 108.6 . . ?
C17 C18 H18B 108.6 . . ?
H18A C18 H18B 107.5 . . ?
C18 C19 C20 115.1(3) . . ?
C18 C19 H19A 108.5 . . ?
C20 C19 H19A 108.5 . . ?
C18 C19 H19B 108.5 . . ?
C20 C19 H19B 108.5 . . ?
H19A C19 H19B 107.5 . . ?
C21 C20 C19 108.5(3) . . ?
C21 C20 H20A 110.0 . . ?
C19 C20 H20A 110.0 . . ?
C21 C20 H20B 110.0 . . ?
C19 C20 H20B 110.0 . . ?
H20A C20 H20B 108.4 . . ?
C16 C21 O2 114.8(2) . . ?
C16 C21 C20 126.9(3) . . ?
O2 C21 C20 118.3(2) . . ?
C21 O2 C8 107.09(19) . . ?

loop_
_geom_bond_atom_site_label_1
_geom_bond_atom_site_label_2
_geom_bond_distance
_geom_bond_site_symmetry_2
_geom_bond_publ_flag
C1 C2 1.376(4) . ?
C1 C6 1.391(4) . ?
C1 H1 0.9300 . ?
C2 C3 1.373(5) . ?
C2 H2 0.9300 . ?
C3 C4 1.391(5) . ?
C3 H3 0.9300 . ?
C4 C5 1.395(4) . ?
C4 H4 0.9300 . ?
C5 C6 1.391(4) . ?
C5 H5 0.9300 . ?
C6 C7 1.491(4) . ?
C7 O1 1.213(3) . ?
C7 C8 1.521(4) . ?
C8 O2 1.459(3) . ?
C8 C9 1.569(3) . ?
C8 H8 0.9800 . ?
C9 C16 1.512(3) . ?
C9 C10 1.518(3) . ?
C9 H9 0.9800 . ?
C10 C11 1.378(4) . ?
C10 C15 1.387(4) . ?
C11 C12 1.401(4) . ?
C11 H11 0.9300 . ?
C12 C13 1.357(6) . ?
C12 H12 0.9300 . ?
C13 C14 1.386(6) . ?
C13 H13 0.9300 . ?
C14 C15 1.387(4) . ?
C14 H14 0.9300 . ?
C15 H15 0.9300 . ?
C16 C21 1.329(4) . ?
C16 C17 1.460(4) . ?
C17 O3 1.222(3) . ?
C17 C18 1.516(4) . ?
C18 C19 1.478(5) . ?
C18 H18A 0.9700 . ?
C18 H18B 0.9700 . ?
C19 C20 1.528(5) . ?
C19 H19A 0.9700 . ?
C19 H19B 0.9700 . ?
C20 C21 1.487(4) . ?
C20 H20A 0.9700 . ?
C20 H20B 0.9700 . ?
C21 O2 1.356(3) . ?

loop_
_geom_torsion_atom_site_label_1
_geom_torsion_atom_site_label_2
_geom_torsion_atom_site_label_3
_geom_torsion_atom_site_label_4
_geom_torsion
_geom_torsion_site_symmetry_1
_geom_torsion_site_symmetry_2
_geom_torsion_site_symmetry_3
_geom_torsion_site_symmetry_4
_geom_torsion_publ_flag
C6 C1 C2 C3 -0.1(5) . . . . ?
C1 C2 C3 C4 0.3(5) . . . . ?
C2 C3 C4 C5 -0.3(5) . . . . ?
C3 C4 C5 C6 0.1(5) . . . . ?
C4 C5 C6 C1 0.0(4) . . . . ?
C4 C5 C6 C7 179.3(3) . . . . ?
C2 C1 C6 C5 0.0(4) . . . . ?
C2 C1 C6 C7 -179.3(3) . . . . ?
C5 C6 C7 O1 171.8(3) . . . . ?
C1 C6 C7 O1 -9.0(4) . . . . ?
C5 C6 C7 C8 -10.8(4) . . . . ?
C1 C6 C7 C8 168.5(2) . . . . ?
O1 C7 C8 O2 -17.1(3) . . . . ?
C6 C7 C8 O2 165.4(2) . . . . ?
O1 C7 C8 C9 102.0(3) . . . . ?
C6 C7 C8 C9 -75.5(3) . . . . ?
O2 C8 C9 C16 5.3(2) . . . . ?
C7 C8 C9 C16 -114.8(2) . . . . ?
O2 C8 C9 C10 -116.1(2) . . . . ?
C7 C8 C9 C10 123.8(2) . . . . ?
C16 C9 C10 C11 112.8(3) . . . . ?
C8 C9 C10 C11 -134.3(2) . . . . ?
C16 C9 C10 C15 -65.4(3) . . . . ?
C8 C9 C10 C15 47.5(3) . . . . ?
C15 C10 C11 C12 -0.3(4) . . . . ?
C9 C10 C11 C12 -178.5(3) . . . . ?
C10 C11 C12 C13 0.4(5) . . . . ?
C11 C12 C13 C14 -0.1(5) . . . . ?
C12 C13 C14 C15 -0.2(5) . . . . ?
C13 C14 C15 C10 0.3(5) . . . . ?
C11 C10 C15 C14 -0.1(4) . . . . ?
C9 C10 C15 C14 178.2(3) . . . . ?
C10 C9 C16 C21 116.3(2) . . . . ?
C8 C9 C16 C21 -4.9(3) . . . . ?
C10 C9 C16 C17 -63.3(3) . . . . ?
C8 C9 C16 C17 175.5(2) . . . . ?
C21 C16 C17 O3 178.8(3) . . . . ?
C9 C16 C17 O3 -1.6(4) . . . . ?
C21 C16 C17 C18 0.7(4) . . . . ?
C9 C16 C17 C18 -179.7(2) . . . . ?
O3 C17 C18 C19 154.9(3) . . . . ?
C16 C17 C18 C19 -26.9(4) . . . . ?
C17 C18 C19 C20 49.5(4) . . . . ?
C18 C19 C20 C21 -42.7(4) . . . . ?
C17 C16 C21 O2 -177.6(2) . . . . ?
C9 C16 C21 O2 2.8(3) . . . . ?
C17 C16 C21 C20 3.7(4) . . . . ?
C9 C16 C21 C20 -176.0(3) . . . . ?
C19 C20 C21 C16 17.0(4) . . . . ?
C19 C20 C21 O2 -161.7(3) . . . . ?
C16 C21 O2 C8 1.0(3) . . . . ?
C20 C21 O2 C8 179.9(2) . . . . ?
C7 C8 O2 C21 117.7(2) . . . . ?
C9 C8 O2 C21 -4.1(3) . . . . ?

loop_
_cod_related_entry_id
_cod_related_entry_database
_cod_related_entry_code
1 ChemSpider 30659047
